data_2232590
loop_
_publ_author_name
'Abbassi, Najat'
'Rakib, El Mostapha'
'Hannioui, Abdellah'
'Zouihri, Hafid'

_publ_section_title
;
 <i>N</i>-(2-Formylphenyl)-4-methoxy-<i>N</i>-(4-methoxyphenylsulfonyl)benzenesulfonamide
;
_journal_coeditor_code BT5702
_journal_issue 12
_journal_name_full 'Acta Crystallographica Section E'
_journal_page_first o3304
_journal_paper_doi 10.1107/S1600536811047192
_journal_volume 67
_journal_year 2011
_chemical_formula_iupac 'C21 H19 N O7 S2'
_chemical_formula_moiety 'C21 H19 N O7 S2'
_chemical_formula_sum 'C21 H19 N O7 S2'
_chemical_formula_weight 461.49
_chemical_name_systematic
;
<i>N</i>-(2-Formylphenyl)-4-methoxy-<i>N</i>-(4-
methoxyphenylsulfonyl)benzenesulfonamide
;
_space_group_IT_number 14
_symmetry_cell_setting monoclinic
_symmetry_space_group_name_Hall '-P 2ybc'
_symmetry_space_group_name_H-M 'P 1 21/c 1'
_atom_sites_solution_hydrogens geom
_atom_sites_solution_primary direct
_atom_sites_solution_secondary difmap
_audit_creation_method SHELXL-97
_cell_angle_alpha 90.00
_cell_angle_beta 103.423(2)
_cell_angle_gamma 90.00
_cell_formula_units_Z 4
_cell_length_a 9.0559(3)
_cell_length_b 25.8904(10)
_cell_length_c 9.3844(3)
_cell_measurement_pressure 101
_cell_measurement_reflns_used 312
_cell_measurement_temperature 296(2)
_cell_measurement_theta_max 25.7
_cell_measurement_theta_min 1.7
_cell_volume 2140.17(13)
_computing_cell_refinement 'SAINT (Bruker, 2005)'
_computing_data_collection 'APEX2 (Bruker, 2005)'
_computing_data_reduction 'SAINT (Bruker, 2005)'
_computing_molecular_graphics 'PLATON (Spek, 2009)'
_computing_publication_material 'publCIF (Westrip, 2010)'
_computing_structure_refinement 'SHELXL97 (Sheldrick, 2008)'
_computing_structure_solution 'SHELXS97 (Sheldrick, 2008)'
_diffrn_ambient_temperature 296(2)
_diffrn_measured_fraction_theta_full 0.999
_diffrn_measured_fraction_theta_max 0.999
_diffrn_measurement_device_type 'Bruker APEXII CCD detector'
_diffrn_measurement_method '\w and \f'
_diffrn_radiation_monochromator graphite
_diffrn_radiation_source 'fine-focus sealed tube'
_diffrn_radiation_type MoK\a
_diffrn_radiation_wavelength 0.71073
_diffrn_reflns_av_R_equivalents 0.0340
_diffrn_reflns_av_sigmaI/netI 0.0312
_diffrn_reflns_limit_h_max 13
_diffrn_reflns_limit_h_min -12
_diffrn_reflns_limit_k_max 39
_diffrn_reflns_limit_k_min -39
_diffrn_reflns_limit_l_max 14
_diffrn_reflns_limit_l_min -14
_diffrn_reflns_number 37297
_diffrn_reflns_theta_full 32.86
_diffrn_reflns_theta_max 32.86
_diffrn_reflns_theta_min 2.31
_exptl_absorpt_coefficient_mu 0.292
_exptl_absorpt_correction_type none
_exptl_crystal_colour colourless
_exptl_crystal_density_diffrn 1.432
_exptl_crystal_density_method 'not measured'
_exptl_crystal_description prism
_exptl_crystal_F_000 960
_exptl_crystal_size_max 0.24
_exptl_crystal_size_mid 0.22
_exptl_crystal_size_min 0.17
_refine_diff_density_max 0.404
_refine_diff_density_min -0.352
_refine_ls_extinction_method none
_refine_ls_goodness_of_fit_ref 1.009
_refine_ls_hydrogen_treatment constr
_refine_ls_matrix_type full
_refine_ls_number_parameters 282
_refine_ls_number_reflns 7971
_refine_ls_number_restraints 0
_refine_ls_restrained_S_all 1.009
_refine_ls_R_factor_all 0.0883
_refine_ls_R_factor_gt 0.0467
_refine_ls_shift/su_max 0.000
_refine_ls_shift/su_mean 0.000
_refine_ls_structure_factor_coef Fsqd
_refine_ls_weighting_details 'calc w=1/[\s^2^(Fo^2^)+(0.0614P)^2^+0.4769P] where P=(Fo^2^+2Fc^2^)/3'
_refine_ls_weighting_scheme calc
_refine_ls_wR_factor_gt 0.1154
_refine_ls_wR_factor_ref 0.1391
_reflns_number_gt 4874
_reflns_number_total 7971
_reflns_threshold_expression I>2\s(I)
_cod_data_source_file bt5702.cif
_cod_data_source_block I
_cod_original_sg_symbol_H-M 'P 21/c'
_cod_database_code 2232590
_cod_database_fobs_code 2232590

loop_
_symmetry_equiv_pos_as_xyz
'x, y, z'
'-x, y+1/2, -z+1/2'
'-x, -y, -z'
'x, -y-1/2, z-1/2'

loop_
_atom_site_type_symbol
_atom_site_label
_atom_site_fract_x
_atom_site_fract_y
_atom_site_fract_z
_atom_site_U_iso_or_equiv
_atom_site_adp_type
_atom_site_calc_flag
_atom_site_refinement_flags
_atom_site_occupancy
_atom_site_symmetry_multiplicity
C C1 0.23459(18) 0.05482(6) 0.69043(16) 0.0410(3) Uani d . 1 1
C C10 0.98208(19) 0.20588(7) 0.8526(2) 0.0511(4) Uani d . 1 1
C C11 0.9883(2) 0.17237(8) 0.9684(2) 0.0542(4) Uani d . 1 1
C C12 0.8887(2) 0.13105(7) 0.95227(19) 0.0493(4) Uani d . 1 1
C C13 0.49327(18) 0.11558(6) 0.97998(16) 0.0399(3) Uani d . 1 1
C C14 0.4509(2) 0.07804(8) 1.0687(2) 0.0598(5) Uani d . 1 1
C C15 0.4479(3) 0.09089(11) 1.2108(3) 0.0805(7) Uani d . 1 1
C C16 0.4896(3) 0.13955(11) 1.2651(2) 0.0784(7) Uani d . 1 1
C C17 0.5319(2) 0.17627(9) 1.1779(2) 0.0619(5) Uani d . 1 1
C C18 0.53257(19) 0.16520(6) 1.03307(17) 0.0429(3) Uani d . 1 1
C C19 0.0364(4) -0.12570(9) 0.6201(3) 0.0954(9) Uani d . 1 1
C C2 0.1276(2) 0.04938(7) 0.7745(2) 0.0504(4) Uani d . 1 1
C C20 1.1943(3) 0.25456(10) 0.9822(3) 0.0869(8) Uani d . 1 1
C C21 0.5676(2) 0.20678(6) 0.9385(2) 0.0495(4) Uani d . 1 1
C C3 0.0517(2) 0.00361(8) 0.7722(2) 0.0571(4) Uani d . 1 1
C C4 0.0820(2) -0.03719(7) 0.68792(19) 0.0510(4) Uani d . 1 1
C C5 0.1864(2) -0.03151(7) 0.6021(2) 0.0534(4) Uani d . 1 1
C C6 0.2627(2) 0.01458(7) 0.60319(19) 0.0493(4) Uani d . 1 1
C C7 0.78442(18) 0.12355(6) 0.82118(18) 0.0421(3) Uani d . 1 1
C C8 0.7775(2) 0.15749(7) 0.7051(2) 0.0523(4) Uani d . 1 1
C C9 0.8763(2) 0.19839(8) 0.7211(2) 0.0571(4) Uani d . 1 1
H H11 1.0589 0.1775 1.0565 0.065 Uiso calc R 1 1
H H12 0.8922 0.1084 1.0298 0.059 Uiso calc R 1 1
H H14 0.4250 0.0449 1.0331 0.072 Uiso calc R 1 1
H H15 0.4173 0.0664 1.2706 0.097 Uiso calc R 1 1
H H16 0.4890 0.1474 1.3616 0.094 Uiso calc R 1 1
H H17 0.5605 0.2089 1.2157 0.074 Uiso calc R 1 1
H H19A 0.0129 -0.1187 0.5168 0.143 Uiso calc R 1 1
H H19B -0.0235 -0.1543 0.6393 0.143 Uiso calc R 1 1
H H19C 0.1422 -0.1340 0.6525 0.143 Uiso calc R 1 1
H H2 0.1078 0.0767 0.8317 0.060 Uiso calc R 1 1
H H20A 1.1526 0.2629 1.0645 0.130 Uiso calc R 1 1
H H20B 1.2588 0.2822 0.9652 0.130 Uiso calc R 1 1
H H20C 1.2524 0.2233 1.0022 0.130 Uiso calc R 1 1
H H21 0.5620 0.1994 0.8405 0.059 Uiso calc R 1 1
H H3 -0.0205 -0.0001 0.8276 0.069 Uiso calc R 1 1
H H5 0.2050 -0.0587 0.5439 0.064 Uiso calc R 1 1
H H6 0.3328 0.0186 0.5456 0.059 Uiso calc R 1 1
H H8 0.7065 0.1525 0.6172 0.063 Uiso calc R 1 1
H H9 0.8723 0.2212 0.6438 0.068 Uiso calc R 1 1
N N1 0.49649(15) 0.10284(5) 0.83139(14) 0.0396(3) Uani d . 1 1
O O1 0.25834(15) 0.15158(5) 0.75974(15) 0.0561(3) Uani d . 1 1
O O2 0.38046(18) 0.12125(6) 0.56618(14) 0.0652(4) Uani d . 1 1
O O3 0.61869(16) 0.05349(6) 0.66024(17) 0.0710(4) Uani d . 1 1
O O4 0.70366(16) 0.03916(5) 0.92655(19) 0.0692(4) Uani d . 1 1
O O5 0.00311(19) -0.08133(6) 0.69663(17) 0.0741(4) Uani d . 1 1
O O6 1.07395(16) 0.24749(5) 0.85529(19) 0.0709(4) Uani d . 1 1
O O7 0.6029(2) 0.24957(6) 0.98157(19) 0.0891(5) Uani d . 1 1
S S1 0.33626(5) 0.112283(15) 0.69957(4) 0.04289(11) Uani d . 1 1
S S2 0.65454(5) 0.073091(15) 0.80534(5) 0.04803(12) Uani d . 1 1

loop_
_atom_site_aniso_label
_atom_site_aniso_U_11
_atom_site_aniso_U_22
_atom_site_aniso_U_33
_atom_site_aniso_U_12
_atom_site_aniso_U_13
_atom_site_aniso_U_23
C1 0.0403(8) 0.0443(8) 0.0376(7) 0.0003(6) 0.0078(6) -0.0025(6)
C10 0.0407(9) 0.0420(8) 0.0727(12) 0.0003(7) 0.0179(8) -0.0061(8)
C11 0.0462(9) 0.0587(10) 0.0539(10) 0.0005(8) 0.0040(8) -0.0094(8)
C12 0.0489(9) 0.0522(9) 0.0473(9) 0.0040(7) 0.0123(7) 0.0042(7)
C13 0.0432(8) 0.0401(7) 0.0380(7) 0.0025(6) 0.0125(6) 0.0025(6)
C14 0.0700(13) 0.0521(10) 0.0626(12) -0.0008(9) 0.0264(10) 0.0140(8)
C15 0.0957(18) 0.0942(18) 0.0599(13) 0.0078(14) 0.0347(12) 0.0329(12)
C16 0.0986(18) 0.1002(18) 0.0400(10) 0.0142(15) 0.0232(11) 0.0050(11)
C17 0.0735(13) 0.0689(12) 0.0412(9) 0.0103(10) 0.0093(9) -0.0091(8)
C18 0.0461(9) 0.0443(8) 0.0377(8) 0.0041(6) 0.0082(6) -0.0023(6)
C19 0.121(2) 0.0553(13) 0.0980(19) -0.0222(14) 0.0004(17) -0.0040(13)
C2 0.0469(9) 0.0545(10) 0.0524(9) 0.0013(7) 0.0170(7) -0.0080(7)
C20 0.0526(13) 0.0722(15) 0.131(2) -0.0136(11) 0.0115(13) -0.0302(14)
C21 0.0553(10) 0.0393(8) 0.0530(9) -0.0014(7) 0.0106(8) -0.0028(7)
C3 0.0516(10) 0.0657(11) 0.0570(11) -0.0075(8) 0.0184(8) 0.0001(8)
C4 0.0508(10) 0.0497(9) 0.0463(9) -0.0068(7) -0.0017(7) 0.0048(7)
C5 0.0579(11) 0.0492(9) 0.0503(10) -0.0008(8) 0.0069(8) -0.0101(7)
C6 0.0511(9) 0.0533(9) 0.0451(9) -0.0009(7) 0.0145(7) -0.0077(7)
C7 0.0396(8) 0.0424(8) 0.0465(8) 0.0006(6) 0.0145(6) -0.0027(6)
C8 0.0448(9) 0.0634(11) 0.0466(9) -0.0049(8) 0.0063(7) 0.0064(8)
C9 0.0496(10) 0.0588(11) 0.0630(11) -0.0042(8) 0.0134(8) 0.0159(9)
N1 0.0400(7) 0.0402(6) 0.0407(7) -0.0009(5) 0.0135(5) -0.0059(5)
O1 0.0575(7) 0.0436(6) 0.0652(8) 0.0136(5) 0.0105(6) -0.0017(5)
O2 0.0867(10) 0.0678(9) 0.0444(7) -0.0073(7) 0.0221(7) 0.0097(6)
O3 0.0611(8) 0.0730(9) 0.0863(10) -0.0102(7) 0.0317(7) -0.0431(8)
O4 0.0605(8) 0.0425(7) 0.1075(12) 0.0113(6) 0.0258(8) 0.0203(7)
O5 0.0837(11) 0.0611(9) 0.0737(9) -0.0243(8) 0.0108(8) 0.0015(7)
O6 0.0547(8) 0.0496(7) 0.1075(12) -0.0100(6) 0.0172(8) -0.0060(7)
O7 0.1287(15) 0.0457(8) 0.0824(11) -0.0226(9) 0.0034(10) -0.0064(7)
S1 0.0497(2) 0.0397(2) 0.0399(2) 0.00237(16) 0.01165(16) 0.00260(14)
S2 0.0449(2) 0.0373(2) 0.0661(3) 0.00037(16) 0.02144(19) -0.00810(17)

loop_
_atom_type_symbol
_atom_type_description
_atom_type_scat_dispersion_real
_atom_type_scat_dispersion_imag
_atom_type_scat_source
C C 0.0033 0.0016 'International Tables Vol C Tables 4.2.6.8 and 6.1.1.4'
H H 0.0000 0.0000 'International Tables Vol C Tables 4.2.6.8 and 6.1.1.4'
N N 0.0061 0.0033 'International Tables Vol C Tables 4.2.6.8 and 6.1.1.4'
O O 0.0106 0.0060 'International Tables Vol C Tables 4.2.6.8 and 6.1.1.4'
S S 0.1246 0.1234 'International Tables Vol C Tables 4.2.6.8 and 6.1.1.4'

loop_
_geom_angle_atom_site_label_1
_geom_angle_atom_site_label_2
_geom_angle_atom_site_label_3
_geom_angle
C2 C1 S1 119.24(13)
C6 C1 S1 120.27(12)
C6 C1 C2 120.47(16)
C11 C10 C9 120.32(16)
O6 C10 C9 114.88(17)
O6 C10 C11 124.80(18)
C12 C11 H11 120.2
C10 C11 H11 120.2
C10 C11 C12 119.51(17)
C11 C12 H12 120.0
C7 C12 H12 120.0
C7 C12 C11 119.99(16)
C18 C13 N1 119.76(13)
C14 C13 N1 119.37(15)
C14 C13 C18 120.87(16)
C13 C14 H14 120.7
C15 C14 H14 120.7
C15 C14 C13 118.7(2)
C14 C15 H15 119.6
C16 C15 H15 119.6
C16 C15 C14 120.81(19)
C15 C16 H16 119.8
C17 C16 H16 119.8
C17 C16 C15 120.36(19)
C18 C17 H17 119.7
C16 C17 H17 119.7
C16 C17 C18 120.5(2)
C13 C18 C21 122.02(14)
C17 C18 C21 119.19(16)
C17 C18 C13 118.73(16)
H19B C19 H19C 109.5
H19A C19 H19C 109.5
O5 C19 H19C 109.5
H19A C19 H19B 109.5
O5 C19 H19B 109.5
O5 C19 H19A 109.5
C1 C2 H2 120.3
C3 C2 H2 120.3
C3 C2 C1 119.50(16)
H20B C20 H20C 109.5
H20A C20 H20C 109.5
O6 C20 H20C 109.5
H20A C20 H20B 109.5
O6 C20 H20B 109.5
O6 C20 H20A 109.5
C18 C21 H21 118.3
O7 C21 H21 118.3
O7 C21 C18 123.38(17)
C4 C3 H3 119.8
C2 C3 H3 119.8
C2 C3 C4 120.30(16)
C3 C4 C5 120.25(16)
O5 C4 C5 124.27(18)
O5 C4 C3 115.49(17)
C4 C5 H5 120.1
C6 C5 H5 120.1
C6 C5 C4 119.77(16)
C1 C6 H6 120.2
C5 C6 H6 120.2
C5 C6 C1 119.69(16)
C8 C7 S2 120.07(13)
C12 C7 S2 119.40(13)
C12 C7 C8 120.44(16)
C7 C8 H8 120.2
C9 C8 H8 120.2
C9 C8 C7 119.53(17)
C10 C9 H9 119.9
C8 C9 H9 119.9
C8 C9 C10 120.20(17)
S1 N1 S2 124.80(8)
C13 N1 S2 116.88(10)
C13 N1 S1 117.92(10)
C4 O5 C19 118.16(19)
C10 O6 C20 117.59(19)
N1 S1 C1 105.45(7)
O1 S1 C1 108.92(8)
O2 S1 C1 110.53(8)
O1 S1 N1 103.45(7)
O2 S1 N1 107.39(8)
O2 S1 O1 119.93(8)
N1 S2 C7 102.91(7)
O4 S2 C7 108.37(9)
O3 S2 C7 110.48(9)
O4 S2 N1 106.45(8)
O3 S2 N1 106.78(8)
O3 S2 O4 120.37(10)

loop_
_geom_bond_atom_site_label_1
_geom_bond_atom_site_label_2
_geom_bond_distance
C1 C2 1.391(2)
C1 C6 1.385(2)
C10 C9 1.389(3)
C10 C11 1.381(3)
C10 O6 1.358(2)
C11 H11 0.9300
C12 H12 0.9300
C12 C11 1.385(3)
C13 N1 1.4398(19)
C13 C18 1.394(2)
C13 C14 1.391(2)
C14 H14 0.9300
C14 C15 1.380(3)
C15 H15 0.9300
C15 C16 1.378(4)
C16 H16 0.9300
C17 H17 0.9300
C17 C16 1.366(3)
C18 C21 1.476(2)
C18 C17 1.390(2)
C19 H19C 0.9600
C19 H19B 0.9600
C19 H19A 0.9600
C19 O5 1.424(3)
C2 H2 0.9300
C2 C3 1.368(3)
C20 H20C 0.9600
C20 H20B 0.9600
C20 H20A 0.9600
C20 O6 1.427(3)
C21 H21 0.9300
C21 O7 1.197(2)
C3 H3 0.9300
C4 C5 1.385(3)
C4 C3 1.385(3)
C4 O5 1.360(2)
C5 H5 0.9300
C6 H6 0.9300
C6 C5 1.378(3)
C7 C8 1.389(2)
C7 C12 1.380(2)
C8 H8 0.9300
C8 C9 1.371(3)
C9 H9 0.9300
S1 C1 1.7412(16)
S1 N1 1.6919(14)
S1 O1 1.4272(12)
S1 O2 1.4190(13)
S2 C7 1.7411(16)
S2 N1 1.6923(13)
S2 O4 1.4242(15)
S2 O3 1.4184(14)

loop_
_geom_hbond_atom_site_label_D
_geom_hbond_atom_site_label_H
_geom_hbond_atom_site_label_A
_geom_hbond_site_symmetry_A
_geom_hbond_distance_DH
_geom_hbond_distance_HA
_geom_hbond_distance_DA
_geom_hbond_angle_DHA
_geom_hbond_publ_flag
C14 H14 O4 3_657 0.9300 2.5400 3.346(2) 145.00 yes
C16 H16 O2 1_556 0.9300 2.4500 3.237(3) 143.00 yes
C19 H19B O6 2_646 0.9600 2.5900 3.455(3) 151.00 yes

loop_
_cod_related_entry_id
_cod_related_entry_database
_cod_related_entry_code
1 ChemSpider 30657194
